data_2006391
loop_
_publ_author_name
'Blake, Alexander J.'
'McNab, Hamish'
'Thornley, Craig'

_publ_section_title
;
 Four Methyl Azolyl-3-propenoates
;
_journal_issue 8
_journal_name_full 'Acta Crystallographica Section C'
_journal_page_first 1093
_journal_page_last 1097
_journal_paper_doi 10.1107/S0108270197004952
_journal_volume 53
_journal_year 1997
_chemical_formula_moiety 'C7 H8 N2 O2, 0.5H2 O'
_chemical_formula_sum 'C7 H9 N2 O2.5'
_chemical_formula_weight 161.16
_chemical_name_systematic
;
methyl (E)-3-(imidazol-4-yl)propenoate hemihydrate
;
_space_group_IT_number 15
_symmetry_cell_setting monoclinic
_symmetry_space_group_name_Hall '-C 2yc'
_symmetry_space_group_name_H-M 'C 1 2/c 1'
_audit_creation_method SHELXL
_cell_angle_alpha 90.00
_cell_angle_beta 93.36(4)
_cell_angle_gamma 90.00
_cell_formula_units_Z 8
_cell_length_a 7.498(3)
_cell_length_b 12.564(4)
_cell_length_c 16.296(13)
_cell_measurement_reflns_used 18
_cell_measurement_temperature 173(2)
_cell_measurement_theta_max 16
_cell_measurement_theta_min 15
_cell_volume 1532.5(15)
_computing_cell_refinement DIF4
_computing_data_collection 'DIF4 (Stoe & Cie, 1991a)'
_computing_data_reduction 'REDU4 (Stoe & Cie, 1991b)'
_computing_molecular_graphics 'SHELXTL (Sheldrick, 1994)'
_computing_publication_material SHELXL-96
_computing_structure_refinement 'SHELXL-96 (Sheldrick, 1996)'
_computing_structure_solution 'SHELXS-86 (Sheldrick, 1990)'
_diffrn_ambient_temperature 173(2)
_diffrn_measurement_device
;
Stoe Stadi4 four-circle with Oxford Cryosystems open-flow cryostat
(Cosier & Glazer, 1986)
;
_diffrn_measurement_method \w-2\q
_diffrn_radiation_monochromator graphite
_diffrn_radiation_source 'fine-focus sealed tube'
_diffrn_radiation_type MoK\a
_diffrn_radiation_wavelength 0.71073
_diffrn_reflns_av_R_equivalents 0.0
_diffrn_reflns_av_sigmaI/netI 0.0099
_diffrn_reflns_limit_h_max 8
_diffrn_reflns_limit_h_min -8
_diffrn_reflns_limit_k_max 14
_diffrn_reflns_limit_k_min 0
_diffrn_reflns_limit_l_max 19
_diffrn_reflns_limit_l_min 0
_diffrn_reflns_number 1345
_diffrn_reflns_theta_max 25.05
_diffrn_reflns_theta_min 2.50
_diffrn_standards_decay_% 'variation +- 1.5'
_diffrn_standards_interval_time 60
_diffrn_standards_number 3
_exptl_absorpt_coefficient_mu 0.108
_exptl_absorpt_correction_type none
_exptl_crystal_colour colourless
_exptl_crystal_density_diffrn 1.397
_exptl_crystal_density_meas ?
_exptl_crystal_description tablet
_exptl_crystal_F_000 680
_exptl_crystal_size_max 0.77
_exptl_crystal_size_mid 0.77
_exptl_crystal_size_min 0.42
_refine_diff_density_max 0.20
_refine_diff_density_min -0.16
_refine_ls_extinction_coef 0.0044(12)
_refine_ls_extinction_method 'SHELXL96 (Sheldrick, 1996)'
_refine_ls_goodness_of_fit_all 1.057
_refine_ls_goodness_of_fit_obs 1.075
_refine_ls_hydrogen_treatment 'H atoms freely refined with common U~iso~ = 0.042(2) \%A^2^'
_refine_ls_matrix_type full
_refine_ls_number_parameters 142
_refine_ls_number_reflns 1345
_refine_ls_number_restraints 0
_refine_ls_restrained_S_all 1.057
_refine_ls_restrained_S_obs 1.075
_refine_ls_R_factor_all 0.0365
_refine_ls_R_factor_obs .0333
_refine_ls_shift/esd_max 0.001
_refine_ls_shift/esd_mean 0.000
_refine_ls_structure_factor_coef Fsqd
_refine_ls_weighting_details 'w = 1/[\s^2^(Fo^2^)+(0.058P)^2^+0.924P] where P=(Fo^2^+2Fc^2^)/3'
_refine_ls_weighting_scheme calc
_refine_ls_wR_factor_all 0.0955
_refine_ls_wR_factor_obs .0926
_reflns_number_observed 1234
_reflns_number_total 1345
_reflns_observed_criterion >2sigma(I)
_cod_data_source_file ha1192.cif
_cod_data_source_block 2
_cod_depositor_comments
;
The following automatic conversions were performed:
'_geom_bond_publ_flag' value 'Yes' changed to 'yes' according to
'/home/saulius/struct/CIF-dictionaries/cif_core.dic' dictionary named
'cif_core.dic' version 2.4.1 from 2010-06-29 (11 times).

Automatic conversion script
Id: cif_fix_enum 1527 2010-12-29 10:47:43Z saulius 

The following automatic conversions were performed:

'_exptl_crystal_density_meas' value 'not measured' was changed to '?'
- the value is perceived as not measured.

Automatic conversion script
Id: cif_fix_values 3008 2015-01-20 13:52:24Z robertas 

The following automatic conversions were performed:

'_refine_ls_weighting_scheme' value 'calc w =
1/[\s^2^(Fo^2^)+(0.058P)^2^+0.924P] where P=(Fo^2^+2Fc^2^)/3' was
changed to 'calc'. New tag '_refine_ls_weighting_details' was
created. The value of the new tag was set to 'w =
1/[\s^2^(Fo^2^)+(0.058P)^2^+0.924P] where P=(Fo^2^+2Fc^2^)/3'.

Automatic conversion script
Id: cif_fix_values 3143 2015-03-26 13:38:13Z robertas 
;
_cod_original_sg_symbol_H-M 'C 2/c'
_cod_original_formula_sum 'C7 H9 N2 O2.50'
_cod_database_code 2006391

loop_
_symmetry_equiv_pos_as_xyz
'x, y, z'
'-x, y, -z+1/2'
'x+1/2, y+1/2, z'
'-x+1/2, y+1/2, -z+1/2'
'-x, -y, -z'
'x, -y, z-1/2'
'-x+1/2, -y+1/2, -z'
'x+1/2, -y+1/2, z-1/2'

loop_
_atom_site_aniso_label
_atom_site_aniso_U_11
_atom_site_aniso_U_22
_atom_site_aniso_U_33
_atom_site_aniso_U_12
_atom_site_aniso_U_13
_atom_site_aniso_U_23
N1 .0304(6) .0198(6) .0354(7) -.0006(5) .0072(5) .0027(5)
C2 .0315(7) .0235(7) .0281(7) .0024(5) .0013(5) .0025(5)
N3 .0297(6) .0224(6) .0259(6) .0001(4) -.0013(4) .0014(4)
C4 .0238(6) .0211(6) .0255(7) .0038(5) .0011(5) -.0020(5)
C5 .0278(7) .0240(7) .0309(7) -.0005(5) .0017(5) -.0043(5)
C6 .0274(7) .0245(7) .0237(7) .0054(5) -.0009(5) -.0031(5)
C7 .0308(7) .0242(7) .0212(7) .0032(5) -.0006(5) -.0005(5)
C8 .0320(7) .0214(6) .0237(7) .0059(5) .0027(5) -.0020(5)
O8 .0539(7) .0358(6) .0221(5) -.0041(5) -.0034(5) -.0021(4)
O9 .0362(6) .0291(5) .0239(5) -.0017(4) .0020(4) .0041(4)
C9 .0408(8) .0326(8) .0301(8) .0059(7) .0088(6) .0077(6)
O1W .0273(7) .0191(6) .0272(7) .000 -.0012(5) .000

loop_
_atom_site_label
_atom_site_fract_x
_atom_site_fract_y
_atom_site_fract_z
_atom_site_U_iso_or_equiv
_atom_site_thermal_displace_type
_atom_site_calc_flag
_atom_site_refinement_flags
_atom_site_occupancy
_atom_site_disorder_group
_atom_site_type_symbol
N1 -.32112(15) .40493(9) .67724(7) .0283(3) Uani d . 1 . N
H1 -.371(2) .3511(14) .7014(10) .033(4) Uiso d . 1 . H
C2 -.21699(18) .48050(10) .71473(9) .0277(3) Uani d . 1 . C
H2 -.187(2) .4797(13) .7760(10) .035(4) Uiso d . 1 . H
N3 -.16118(15) .55109(8) .66249(7) .0261(3) Uani d . 1 . N
C4 -.23240(16) .51805(10) .58622(8) .0235(3) Uani d . 1 . C
C5 -.33136(18) .42771(11) .59538(9) .0275(3) Uani d . 1 . C
H5 -.398(2) .3846(13) .5575(10) .032(4) Uiso d . 1 . H
C6 -.19981(17) .57238(10) .51042(8) .0253(3) Uani d . 1 . C
H6 -.264(2) .5444(13) .4618(10) .034(4) Uiso d . 1 . H
C7 -.09274(18) .65578(10) .50301(8) .0255(3) Uani d . 1 . C
H7 -.027(2) .6855(13) .5502(10) .034(4) Uiso d . 1 . H
C8 -.06757(18) .70437(10) .42228(8) .0257(3) Uani d . 1 . C
O8 -.14772(15) .68169(8) .35832(6) .0375(3) Uani d . 1 . O
O9 .06004(13) .78004(7) .42881(6) .0297(3) Uani d . 1 . O
C9 .1022(2) .83251(12) .35344(9) .0342(4) Uani d . 1 . C
H9A .216(3) .8744(16) .3650(12) .056(5) Uiso d . 1 . H
H9B .114(2) .7797(14) .3112(12) .042(5) Uiso d . 1 . H
H9C .007(3) .8824(15) .3342(11) .050(5) Uiso d . 1 . H
O1W -.5000 .22953(10) .7500 .0247(3) Uani d S 1 . O
H1W -.444(2) .1845(14) .7837(10) .042(5) Uiso d . 1 . H

loop_
_atom_type_symbol
_atom_type_description
_atom_type_scat_dispersion_real
_atom_type_scat_dispersion_imag
_atom_type_scat_source
C C 0.0033 0.0016 'International Tables Vol C Tables 4.2.6.8 and 6.1.1.4'
H H 0.0000 0.0000 'International Tables Vol C Tables 4.2.6.8 and 6.1.1.4'
N N 0.0061 0.0033 'International Tables Vol C Tables 4.2.6.8 and 6.1.1.4'
O O 0.0106 0.0060 'International Tables Vol C Tables 4.2.6.8 and 6.1.1.4'

loop_
_geom_angle_atom_site_label_1
_geom_angle_atom_site_label_2
_geom_angle_atom_site_label_3
_geom_angle
_geom_angle_publ_flag
C2 N1 C5 107.03(12) yes
N3 C2 N1 112.23(13) yes
C2 N3 C4 104.95(12) yes
C5 C4 N3 109.45(12) yes
C5 C4 C6 127.22(12) yes
N3 C4 C6 123.31(12) yes
N1 C5 C4 106.33(12) yes
C7 C6 C4 125.68(13) yes
C6 C7 C8 121.16(13) yes
O8 C8 O9 123.36(12) yes
O8 C8 C7 126.20(13) yes
O9 C8 C7 110.44(11) yes
C8 O9 C9 116.36(11) yes

loop_
_geom_bond_atom_site_label_1
_geom_bond_atom_site_label_2
_geom_bond_site_symmetry_2
_geom_bond_distance
_geom_bond_publ_flag
N1 C2 . 1.3523(19) yes
N1 C5 . 1.362(2) yes
C2 N3 . 1.3147(19) yes
N3 C4 . 1.3873(19) yes
C4 C5 . 1.3690(19) yes
C4 C6 . 1.445(2) yes
C6 C7 . 1.330(2) yes
C7 C8 . 1.473(2) yes
C8 O8 . 1.2063(18) yes
C8 O9 . 1.3486(17) yes
O9 C9 . 1.4452(18) yes

loop_
_geom_torsion_atom_site_label_1
_geom_torsion_atom_site_label_2
_geom_torsion_atom_site_label_3
_geom_torsion_atom_site_label_4
_geom_torsion
C5 N1 C2 N3 0.71(15)
N1 C2 N3 C4 -0.73(15)
C2 N3 C4 C5 0.47(14)
C2 N3 C4 C6 -178.37(12)
C2 N1 C5 C4 -0.37(14)
N3 C4 C5 N1 -0.06(15)
C6 C4 C5 N1 178.72(12)
C5 C4 C6 C7 -174.98(13)
N3 C4 C6 C7 3.6(2)
C4 C6 C7 C8 179.26(11)
C6 C7 C8 O8 6.5(2)
C6 C7 C8 O9 -173.64(11)
O8 C8 O9 C9 -1.80(19)
C7 C8 O9 C9 178.33(11)

loop_
_cod_related_entry_id
_cod_related_entry_database
_cod_related_entry_code
1 ChemSpider 30652176
